data_1531597
loop_
_publ_author_name
'Krendelsberger, N.'
'Gulay, L.D.'
'Weitzer, F.'
'Hiebl, K.'
'Schuster, J.C.'

_publ_section_title
;
 The crystal structure and physical properties of tau1-(Al2 Mn2 Si3)
 compound
;
_journal_name_full 'Journal of Alloys Compd.'
_journal_page_first 67
_journal_page_last 72
_journal_volume 336
_journal_year 2002
_chemical_formula_sum 'Al1.873 Mn1.85 Si2.87'
_space_group_IT_number 174
_symmetry_space_group_name_Hall 'P -6'
_symmetry_space_group_name_H-M 'P -6'
_cell_angle_alpha 90
_cell_angle_beta 90
_cell_angle_gamma 120
_cell_formula_units_Z 3
_cell_length_a 9.6121
_cell_length_b 9.6121
_cell_length_c 3.564
_cell_volume 285.171
_citation_journal_id_ASTM JALCEU
_cod_data_source_file Krendelsberger_JALCEU_2002_443.cif
_cod_data_source_block Al1.873Mn1.85Si2.87
_cod_original_cell_volume 285.1707
_cod_database_code 1531597

loop_
_symmetry_equiv_pos_as_xyz
x,y,z
-x+y,-x,-z
-y,x-y,z
x,y,-z
-x+y,-x,z
-y,x-y,-z

loop_
_atom_site_label
_atom_site_type_symbol
_atom_site_fract_x
_atom_site_fract_y
_atom_site_fract_z
_atom_site_occupancy
_atom_site_U_iso_or_equiv
Al2 Al 0.6667 0.3333 0.5 1 0.0
Mn1 Mn 0.1502 0.1872 0.5 1 0.0
Al4 Al 0 0 0 0.62 0.0
Al3 Al 0.3333 0.6667 0 1 0.0
Si2 Si 0.1353 0.3819 0 1 0.0
Si1 Si 0.325 0.0757 0.5 1 0.0
Mn2 Mn 0.5181 0.1386 0 0.849 0.0
Si3 Si 0.3509 0.265 0 0.869 0.0
Al1 Al 0.0544 0.5689 0.5 1 0.0
